data_4309298
loop_
_publ_author_name
'Iliya Todorov'
'Slavi C. Sevov'

_publ_section_title
;
Heavy-Metal Aromatic and Conjugated Species: Rings, Oligomers, and Chains
of Tin in Li9-xEuSn6+x, Li9-xCaSn6+x, Li5Ca7Sn11, Li6Eu5Sn9, LiMgEu2Sn3,
and LiMgSr2Sn3
;
_journal_name_full 'Inorganic Chemistry'
_journal_page_first 5361
_journal_page_last 5369
_journal_paper_doi 10.1021/ic050803t
_journal_volume 44
_journal_year 2005
_chemical_formula_moiety Li8.71EuSn6.29
_chemical_formula_sum 'Eu Li8.71 Sn6.29'
_chemical_formula_weight 959.25
_chemical_name_common Li8.71EuSn6.29
_chemical_name_systematic
; 
 ? 
;
_space_group_IT_number 63
_symmetry_cell_setting orthorhombic
_symmetry_space_group_name_Hall '-C 2c 2'
_symmetry_space_group_name_H-M 'C m c m'
_atom_sites_solution_hydrogens geom
_atom_sites_solution_primary direct
_atom_sites_solution_secondary difmap
_audit_creation_method SHELXL-97
_cell_angle_alpha 90.00
_cell_angle_beta 90.00
_cell_angle_gamma 90.00
_cell_formula_units_Z 4
_cell_length_a 4.7230(10)
_cell_length_b 27.1250(10)
_cell_length_c 11.4358(10)
_cell_measurement_reflns_used 25
_cell_measurement_temperature 293(2)
_cell_measurement_theta_max 10.88
_cell_measurement_theta_min 8.22
_cell_volume 1465.1(3)
_computing_cell_refinement CAD4_(Enraf-Nonius,_1977
_computing_data_collection CAD4_(Enraf-Nonius,_1977
_computing_data_reduction SDS_Package_(Enraf-Nonius,_1985
_computing_molecular_graphics 'SHELXTL (Siemens, 1994)'
_computing_publication_material 'SHELXTL (Siemens, 1994)'
_computing_structure_refinement 'SHELXL-97 (Sheldrick, 1997)'
_computing_structure_solution 'SHELXS-97 (Sheldrick, 1990)'
_diffrn_ambient_temperature 293(2)
_diffrn_measured_fraction_theta_full 0.999
_diffrn_measured_fraction_theta_max 0.999
_diffrn_measurement_device_type Enraf_Nonius_CAD4
_diffrn_measurement_method omega-2theta
_diffrn_radiation_monochromator graphite
_diffrn_radiation_source 'fine-focus sealed tube'
_diffrn_radiation_type MoK\a
_diffrn_radiation_wavelength 0.71073
_diffrn_reflns_av_R_equivalents 0.0000
_diffrn_reflns_av_sigmaI/netI 0.0325
_diffrn_reflns_limit_h_max 5
_diffrn_reflns_limit_h_min 0
_diffrn_reflns_limit_k_max 32
_diffrn_reflns_limit_k_min 0
_diffrn_reflns_limit_l_max 13
_diffrn_reflns_limit_l_min 0
_diffrn_reflns_number 774
_diffrn_reflns_theta_full 24.96
_diffrn_reflns_theta_max 24.96
_diffrn_reflns_theta_min 2.33
_diffrn_standards_interval_count 200
_diffrn_standards_interval_time 120
_diffrn_standards_number 3
_exptl_absorpt_coefficient_mu 14.707
_exptl_absorpt_correction_T_max 0.26003
_exptl_absorpt_correction_T_min 0.24271
_exptl_absorpt_correction_type psi-scan
_exptl_absorpt_process_details 'average of 2 psi-scan reflections'
_exptl_crystal_colour black
_exptl_crystal_density_diffrn 4.349
_exptl_crystal_density_meas ?
_exptl_crystal_density_method .
_exptl_crystal_description bar
_exptl_crystal_F_000 1615
_exptl_crystal_size_max 0.14
_exptl_crystal_size_mid 0.12
_exptl_crystal_size_min 0.12
_refine_diff_density_max 3.818
_refine_diff_density_min -4.222
_refine_diff_density_rms 0.406
_refine_ls_extinction_coef 0.00025(8)
_refine_ls_extinction_expression Fc^*^=kFc[1+0.001xFc^2^\l^3^/sin(2\q)]^-1/4^
_refine_ls_extinction_method SHELXL
_refine_ls_goodness_of_fit_ref 1.151
_refine_ls_hydrogen_treatment mixed
_refine_ls_matrix_type full
_refine_ls_number_parameters 51
_refine_ls_number_reflns 774
_refine_ls_number_restraints 0
_refine_ls_restrained_S_all 1.151
_refine_ls_R_factor_all 0.0507
_refine_ls_R_factor_gt 0.0447
_refine_ls_shift/su_max 0.000
_refine_ls_shift/su_mean 0.000
_refine_ls_structure_factor_coef Fsqd
_refine_ls_weighting_details 'calc w=1/[\s^2^(Fo^2^)+(0.0501P)^2^+88.2554P] where P=(Fo^2^+2Fc^2^)/3'
_refine_ls_weighting_scheme calc
_refine_ls_wR_factor_gt 0.1079
_refine_ls_wR_factor_ref 0.1109
_reflns_number_gt 700
_reflns_number_total 774
_reflns_threshold_expression >2sigma(I)
_cod_data_source_file ic050803tsi20050518_041554_4.cif
_cod_data_source_block Li8.71EuSn6.29
_cod_database_code 4309298

loop_
_symmetry_equiv_pos_as_xyz
'x, y, z'
'-x, -y, z+1/2'
'-x, y, -z+1/2'
'x, -y, -z'
'x+1/2, y+1/2, z'
'-x+1/2, -y+1/2, z+1/2'
'-x+1/2, y+1/2, -z+1/2'
'x+1/2, -y+1/2, -z'
'-x, -y, -z'
'x, y, -z-1/2'
'x, -y, z-1/2'
'-x, y, z'
'-x+1/2, -y+1/2, -z'
'x+1/2, y+1/2, -z-1/2'
'x+1/2, -y+1/2, z-1/2'
'-x+1/2, y+1/2, z'

loop_
_atom_site_label
_atom_site_type_symbol
_atom_site_fract_x
_atom_site_fract_y
_atom_site_fract_z
_atom_site_U_iso_or_equiv
_atom_site_adp_type
_atom_site_occupancy
_atom_site_symmetry_multiplicity
_atom_site_calc_flag
_atom_site_refinement_flags
_atom_site_disorder_assembly
_atom_site_disorder_group
Eu1 Eu 0.5000 0.14209(4) 0.7500 0.0152(4) Uani 1 4 d S . .
Sn1 Sn 0.0000 0.23276(6) 0.7500 0.0189(5) Uani 1 4 d S . .
Sn2 Sn 0.0000 0.16995(4) 0.54259(11) 0.0178(4) Uani 1 2 d S . .
Sn3 Sn 0.0000 0.06758(4) 0.62354(11) 0.0167(4) Uani 1 2 d S . .
Sn4 Sn 0.0000 0.41983(7) 0.7500 0.0184(5) Uani 1 4 d S . .
Sn5 Sn 0.5000 0.3406(5) 0.7500 0.071(5) Uani 0.292(13) 4 d SP . .
Li5A Li 0.5000 0.3406(5) 0.7500 0.071(5) Uani 0.708(13) 4 d SP . .
Li1 Li 0.5000 0.4559(13) 0.625(4) 0.036(9) Uani 1 2 d S . .
Li2 Li 0.0000 0.2560(16) 0.411(6) 0.067(17) Uani 1 2 d S . .
Li3 Li 0.0000 0.523(2) 0.7500 0.057(19) Uani 1 4 d S . .
Li4 Li 0.5000 0.0000 0.5000 0.14(5) Uiso 1 4 d S . .
Li5 Li 0.0000 0.394(2) 0.513(6) 0.083(17) Uiso 1 2 d S . .

loop_
_atom_site_aniso_label
_atom_site_aniso_U_11
_atom_site_aniso_U_22
_atom_site_aniso_U_33
_atom_site_aniso_U_23
_atom_site_aniso_U_13
_atom_site_aniso_U_12
Eu1 0.0109(6) 0.0157(6) 0.0190(7) 0.000 0.000 0.000
Sn1 0.0160(9) 0.0181(9) 0.0226(9) 0.000 0.000 0.000
Sn2 0.0170(7) 0.0185(6) 0.0178(7) 0.0031(5) 0.000 0.000
Sn3 0.0170(6) 0.0170(6) 0.0162(7) -0.0011(5) 0.000 0.000
Sn4 0.0134(9) 0.0226(9) 0.0192(9) 0.000 0.000 0.000
Sn5 0.021(4) 0.170(12) 0.021(4) 0.000 0.000 0.000
Li5A 0.021(4) 0.170(12) 0.021(4) 0.000 0.000 0.000
Li1 0.031(19) 0.030(18) 0.05(2) 0.004(17) 0.000 0.000
Li2 0.021(19) 0.04(2) 0.14(5) 0.05(3) 0.000 0.000
Li3 0.02(3) 0.04(3) 0.11(6) 0.000 0.000 0.000

loop_
_atom_type_symbol
_atom_type_description
_atom_type_scat_dispersion_real
_atom_type_scat_dispersion_imag
_atom_type_scat_source
Li Li -0.0003 0.0001 'International Tables Vol C Tables 4.2.6.8 and 6.1.1.4'
Sn Sn -0.6537 1.4246 'International Tables Vol C Tables 4.2.6.8 and 6.1.1.4'
Eu Eu -0.1578 3.6682 'International Tables Vol C Tables 4.2.6.8 and 6.1.1.4'

loop_
_geom_angle_atom_site_label_1
_geom_angle_atom_site_label_2
_geom_angle_atom_site_label_3
_geom_angle
_geom_angle_site_symmetry_1
_geom_angle_site_symmetry_3
_geom_angle_publ_flag
Li5 Eu1 Li5 144(2) 13_556 6 ?
Li5 Eu1 Li3 72.0(11) 13_556 5_545 ?
Li5 Eu1 Li3 72.0(12) 6 5_545 ?
Li5 Eu1 Li2 74.4(17) 13_556 13_556 ?
Li5 Eu1 Li2 141.7(16) 6 13_556 ?
Li3 Eu1 Li2 146.4(12) 5_545 13_556 ?
Li5 Eu1 Li2 141.7(16) 13_556 6 ?
Li5 Eu1 Li2 74.4(17) 6 6 ?
Li3 Eu1 Li2 146.3(12) 5_545 6 ?
Li2 Eu1 Li2 67(2) 13_556 6 ?
Li5 Eu1 Sn1 102.9(8) 13_556 1_655 ?
Li5 Eu1 Sn1 102.9(8) 6 1_655 ?
Li3 Eu1 Sn1 136.16(2) 5_545 1_655 ?
Li2 Eu1 Sn1 53.1(6) 13_556 1_655 ?
Li2 Eu1 Sn1 53.1(6) 6 1_655 ?
Li5 Eu1 Sn1 102.9(8) 13_556 . ?
Li5 Eu1 Sn1 102.9(8) 6 . ?
Li3 Eu1 Sn1 136.16(2) 5_545 . ?
Li2 Eu1 Sn1 53.1(6) 13_556 . ?
Li2 Eu1 Sn1 53.1(6) 6 . ?
Sn1 Eu1 Sn1 87.68(5) 1_655 . ?
Li5 Eu1 Sn3 54.3(6) 13_556 1_655 ?
Li5 Eu1 Sn3 102.6(8) 6 1_655 ?
Li3 Eu1 Sn3 53.88(2) 5_545 1_655 ?
Li2 Eu1 Sn3 104.9(8) 13_556 1_655 ?
Li2 Eu1 Sn3 136.43(5) 6 1_655 ?
Sn1 Eu1 Sn3 87.03(3) 1_655 1_655 ?
Sn1 Eu1 Sn3 154.47(2) . 1_655 ?
Li5 Eu1 Sn3 102.6(8) 13_556 10_557 ?
Li5 Eu1 Sn3 54.3(6) 6 10_557 ?
Li3 Eu1 Sn3 53.88(2) 5_545 10_557 ?
Li2 Eu1 Sn3 136.43(5) 13_556 10_557 ?
Li2 Eu1 Sn3 104.9(8) 6 10_557 ?
Sn1 Eu1 Sn3 154.47(2) 1_655 10_557 ?
Sn1 Eu1 Sn3 87.03(3) . 10_557 ?
Sn3 Eu1 Sn3 107.75(5) 1_655 10_557 ?
Li5 Eu1 Sn3 102.6(8) 13_556 10_657 ?
Li5 Eu1 Sn3 54.3(6) 6 10_657 ?
Li3 Eu1 Sn3 53.88(2) 5_545 10_657 ?
Li2 Eu1 Sn3 136.43(5) 13_556 10_657 ?
Li2 Eu1 Sn3 104.9(8) 6 10_657 ?
Sn1 Eu1 Sn3 87.03(3) 1_655 10_657 ?
Sn1 Eu1 Sn3 154.47(2) . 10_657 ?
Sn3 Eu1 Sn3 49.90(4) 1_655 10_657 ?
Sn3 Eu1 Sn3 87.07(4) 10_557 10_657 ?
Li5 Eu1 Sn3 54.3(6) 13_556 . ?
Li5 Eu1 Sn3 102.6(8) 6 . ?
Li3 Eu1 Sn3 53.87(2) 5_545 . ?
Li2 Eu1 Sn3 104.9(8) 13_556 . ?
Li2 Eu1 Sn3 136.43(5) 6 . ?
Sn1 Eu1 Sn3 154.47(2) 1_655 . ?
Sn1 Eu1 Sn3 87.03(3) . . ?
Sn3 Eu1 Sn3 87.07(4) 1_655 . ?
Sn3 Eu1 Sn3 49.90(4) 10_557 . ?
Sn3 Eu1 Sn3 107.75(5) 10_657 . ?
Li5 Eu1 Sn2 53.9(6) 13_556 1_655 ?
Li5 Eu1 Sn2 136.51(2) 6 1_655 ?
Li3 Eu1 Sn2 102.72(3) 5_545 1_655 ?
Li2 Eu1 Sn2 55.5(7) 13_556 1_655 ?
Li2 Eu1 Sn2 101.5(8) 6 1_655 ?
Sn1 Eu1 Sn2 50.54(2) 1_655 1_655 ?
Sn1 Eu1 Sn2 108.53(4) . 1_655 ?
Sn3 Eu1 Sn2 50.51(3) 1_655 1_655 ?
Sn3 Eu1 Sn2 153.57(4) 10_557 1_655 ?
Sn3 Eu1 Sn2 86.98(3) 10_657 1_655 ?
Sn3 Eu1 Sn2 108.20(3) . 1_655 ?
Li5 Eu1 Sn2 53.9(6) 13_556 . ?
Li5 Eu1 Sn2 136.51(2) 6 . ?
Li3 Eu1 Sn2 102.72(3) 5_545 . ?
Li2 Eu1 Sn2 55.5(7) 13_556 . ?
Li2 Eu1 Sn2 101.5(8) 6 . ?
Sn1 Eu1 Sn2 108.53(4) 1_655 . ?
Sn1 Eu1 Sn2 50.54(2) . . ?
Sn3 Eu1 Sn2 108.20(3) 1_655 . ?
Sn3 Eu1 Sn2 86.98(3) 10_557 . ?
Sn3 Eu1 Sn2 153.57(4) 10_657 . ?
Sn3 Eu1 Sn2 50.52(3) . . ?
Sn2 Eu1 Sn2 86.98(3) 1_655 . ?
Li5 Eu1 Sn2 136.51(2) 13_556 10_657 ?
Li5 Eu1 Sn2 53.9(6) 6 10_657 ?
Li3 Eu1 Sn2 102.72(3) 5_545 10_657 ?
Li2 Eu1 Sn2 101.5(8) 13_556 10_657 ?
Li2 Eu1 Sn2 55.5(7) 6 10_657 ?
Sn1 Eu1 Sn2 50.54(2) 1_655 10_657 ?
Sn1 Eu1 Sn2 108.53(4) . 10_657 ?
Sn3 Eu1 Sn2 86.98(3) 1_655 10_657 ?
Sn3 Eu1 Sn2 108.19(3) 10_557 10_657 ?
Sn3 Eu1 Sn2 50.51(3) 10_657 10_657 ?
Sn3 Eu1 Sn2 153.57(4) . 10_657 ?
Sn2 Eu1 Sn2 87.46(3) 1_655 10_657 ?
Sn2 Eu1 Sn2 154.56(6) . 10_657 ?
Li5 Eu1 Sn2 136.509(19) 13_556 10_557 ?
Li5 Eu1 Sn2 53.9(6) 6 10_557 ?
Li3 Eu1 Sn2 102.72(3) 5_545 10_557 ?
Li2 Eu1 Sn2 101.5(8) 13_556 10_557 ?
Li2 Eu1 Sn2 55.5(7) 6 10_557 ?
Sn1 Eu1 Sn2 108.53(3) 1_655 10_557 ?
Sn1 Eu1 Sn2 50.54(2) . 10_557 ?
Sn3 Eu1 Sn2 153.57(4) 1_655 10_557 ?
Sn3 Eu1 Sn2 50.51(3) 10_557 10_557 ?
Sn3 Eu1 Sn2 108.19(3) 10_657 10_557 ?
Sn3 Eu1 Sn2 86.98(3) . 10_557 ?
Sn2 Eu1 Sn2 154.56(6) 1_655 10_557 ?
Sn2 Eu1 Sn2 87.46(3) . 10_557 ?
Sn2 Eu1 Sn2 86.98(3) 10_657 10_557 ?
Li5 Eu1 Eu1 90.000(5) 13_556 1_655 ?
Li5 Eu1 Eu1 89.999(5) 6 1_655 ?
Li3 Eu1 Eu1 89.999(2) 5_545 1_655 ?
Li2 Eu1 Eu1 90.001(4) 13_556 1_655 ?
Li2 Eu1 Eu1 90.001(4) 6 1_655 ?
Sn1 Eu1 Eu1 46.16(2) 1_655 1_655 ?
Sn1 Eu1 Eu1 133.84(2) . 1_655 ?
Sn3 Eu1 Eu1 46.462(19) 1_655 1_655 ?
Sn3 Eu1 Eu1 133.536(18) 10_557 1_655 ?
Sn3 Eu1 Eu1 46.462(18) 10_657 1_655 ?
Sn3 Eu1 Eu1 133.536(18) . 1_655 ?
Sn2 Eu1 Eu1 46.510(16) 1_655 1_655 ?
Sn2 Eu1 Eu1 133.491(16) . 1_655 ?
Sn2 Eu1 Eu1 46.510(16) 10_657 1_655 ?
Sn2 Eu1 Eu1 133.490(16) 10_557 1_655 ?
Li5 Eu1 Eu1 90.000(7) 13_556 1_455 ?
Li5 Eu1 Eu1 89.999(7) 6 1_455 ?
Li3 Eu1 Eu1 89.999(2) 5_545 1_455 ?
Li2 Eu1 Eu1 90.001(5) 13_556 1_455 ?
Li2 Eu1 Eu1 90.001(4) 6 1_455 ?
Sn1 Eu1 Eu1 133.84(2) 1_655 1_455 ?
Sn1 Eu1 Eu1 46.16(2) . 1_455 ?
Sn3 Eu1 Eu1 133.537(18) 1_655 1_455 ?
Sn3 Eu1 Eu1 46.462(18) 10_557 1_455 ?
Sn3 Eu1 Eu1 133.536(18) 10_657 1_455 ?
Sn3 Eu1 Eu1 46.463(18) . 1_455 ?
Sn2 Eu1 Eu1 133.491(16) 1_655 1_455 ?
Sn2 Eu1 Eu1 46.510(16) . 1_455 ?
Sn2 Eu1 Eu1 133.490(16) 10_657 1_455 ?
Sn2 Eu1 Eu1 46.510(16) 10_557 1_455 ?
Eu1 Eu1 Eu1 180.0 1_655 1_455 ?
Li5 Eu1 Li4 35.4(11) 13_556 . ?
Li5 Eu1 Li4 108.5(11) 6 . ?
Li3 Eu1 Li4 36.567(9) 5_545 . ?
Li2 Eu1 Li4 109.8(12) 13_556 . ?
Li2 Eu1 Li4 177.1(12) 6 . ?
Sn1 Eu1 Li4 125.404(15) 1_655 . ?
Sn1 Eu1 Li4 125.403(15) . . ?
Sn3 Eu1 Li4 43.546(18) 1_655 . ?
Sn3 Eu1 Li4 77.16(3) 10_557 . ?
Sn3 Eu1 Li4 77.16(3) 10_657 . ?
Sn3 Eu1 Li4 43.546(18) . . ?
Sn2 Eu1 Li4 76.41(2) 1_655 . ?
Sn2 Eu1 Li4 76.41(2) . . ?
Sn2 Eu1 Li4 126.06(3) 10_657 . ?
Sn2 Eu1 Li4 126.06(3) 10_557 . ?
Eu1 Eu1 Li4 90.0 1_655 . ?
Eu1 Eu1 Li4 90.0 1_455 . ?
Li5 Eu1 Li4 108.5(11) 13_556 2_655 ?
Li5 Eu1 Li4 35.4(11) 6 2_655 ?
Li3 Eu1 Li4 36.566(9) 5_545 2_655 ?
Li2 Eu1 Li4 177.1(12) 13_556 2_655 ?
Li2 Eu1 Li4 109.8(12) 6 2_655 ?
Sn1 Eu1 Li4 125.403(15) 1_655 2_655 ?
Sn1 Eu1 Li4 125.403(15) . 2_655 ?
Sn3 Eu1 Li4 77.16(3) 1_655 2_655 ?
Sn3 Eu1 Li4 43.546(18) 10_557 2_655 ?
Sn3 Eu1 Li4 43.546(18) 10_657 2_655 ?
Sn3 Eu1 Li4 77.16(3) . 2_655 ?
Sn2 Eu1 Li4 126.06(3) 1_655 2_655 ?
Sn2 Eu1 Li4 126.06(3) . 2_655 ?
Sn2 Eu1 Li4 76.41(2) 10_657 2_655 ?
Sn2 Eu1 Li4 76.41(2) 10_557 2_655 ?
Eu1 Eu1 Li4 90.0 1_655 2_655 ?
Eu1 Eu1 Li4 90.0 1_455 2_655 ?
Li4 Eu1 Li4 73.134(18) . 2_655 ?
Sn2 Sn1 Sn2 108.62(7) . 10_557 ?
Sn2 Sn1 Li2 64.1(11) . 13_456 ?
Sn2 Sn1 Li2 123.8(7) 10_557 13_456 ?
Sn2 Sn1 Li2 64.1(11) . 13_556 ?
Sn2 Sn1 Li2 123.8(7) 10_557 13_556 ?
Li2 Sn1 Li2 103.4(19) 13_456 13_556 ?
Sn2 Sn1 Li2 123.8(7) . 6 ?
Sn2 Sn1 Li2 64.1(11) 10_557 6 ?
Li2 Sn1 Li2 168.3(18) 13_456 6 ?
Li2 Sn1 Li2 75(2) 13_556 6 ?
Sn2 Sn1 Li2 123.8(7) . 6_455 ?
Sn2 Sn1 Li2 64.1(11) 10_557 6_455 ?
Li2 Sn1 Li2 75(2) 13_456 6_455 ?
Li2 Sn1 Li2 168.3(18) 13_556 6_455 ?
Li2 Sn1 Li2 103.4(19) 6 6_455 ?
Sn2 Sn1 Eu1 65.11(3) . . ?
Sn2 Sn1 Eu1 65.11(3) 10_557 . ?
Li2 Sn1 Eu1 128.1(11) 13_456 . ?
Li2 Sn1 Eu1 62.0(7) 13_556 . ?
Li2 Sn1 Eu1 62.0(7) 6 . ?
Li2 Sn1 Eu1 128.1(11) 6_455 . ?
Sn2 Sn1 Eu1 65.11(3) . 1_455 ?
Sn2 Sn1 Eu1 65.11(3) 10_557 1_455 ?
Li2 Sn1 Eu1 62.0(7) 13_456 1_455 ?
Li2 Sn1 Eu1 128.1(11) 13_556 1_455 ?
Li2 Sn1 Eu1 128.1(11) 6 1_455 ?
Li2 Sn1 Eu1 62.0(7) 6_455 1_455 ?
Eu1 Sn1 Eu1 87.67(5) . 1_455 ?
Sn2 Sn1 Eu1 66.39(3) . 13_556 ?
Sn2 Sn1 Eu1 175.01(5) 10_557 13_556 ?
Li2 Sn1 Eu1 54.7(7) 13_456 13_556 ?
Li2 Sn1 Eu1 54.7(7) 13_556 13_556 ?
Li2 Sn1 Eu1 118.3(11) 6 13_556 ?
Li2 Sn1 Eu1 118.3(11) 6_455 13_556 ?
Eu1 Sn1 Eu1 111.607(12) . 13_556 ?
Eu1 Sn1 Eu1 111.608(12) 1_455 13_556 ?
Sn2 Sn1 Eu1 175.01(5) . 13_557 ?
Sn2 Sn1 Eu1 66.39(3) 10_557 13_557 ?
Li2 Sn1 Eu1 118.3(11) 13_456 13_557 ?
Li2 Sn1 Eu1 118.3(11) 13_556 13_557 ?
Li2 Sn1 Eu1 54.7(7) 6 13_557 ?
Li2 Sn1 Eu1 54.7(7) 6_455 13_557 ?
Eu1 Sn1 Eu1 111.607(12) . 13_557 ?
Eu1 Sn1 Eu1 111.607(12) 1_455 13_557 ?
Eu1 Sn1 Eu1 118.60(3) 13_556 13_557 ?
Li2 Sn2 Sn1 87.1(14) . . ?
Li2 Sn2 Sn3 165.6(14) . . ?
Sn1 Sn2 Sn3 107.25(5) . . ?
Li2 Sn2 Li5 111.8(14) . 13_456 ?
Sn1 Sn2 Li5 120.7(12) . 13_456 ?
Sn3 Sn2 Li5 61.2(11) . 13_456 ?
Li2 Sn2 Li5 111.8(14) . 13_556 ?
Sn1 Sn2 Li5 120.7(12) . 13_556 ?
Sn3 Sn2 Li5 61.2(11) . 13_556 ?
Li5 Sn2 Li5 103.9(19) 13_456 13_556 ?
Li2 Sn2 Li2 63.6(14) . 13_556 ?
Sn1 Sn2 Li2 59.3(11) . 13_556 ?
Sn3 Sn2 Li2 123.5(6) . 13_556 ?
Li5 Sn2 Li2 175.2(13) 13_456 13_556 ?
Li5 Sn2 Li2 79.3(12) 13_556 13_556 ?
Li2 Sn2 Li2 63.6(14) . 13_456 ?
Sn1 Sn2 Li2 59.3(11) . 13_456 ?
Sn3 Sn2 Li2 123.5(6) . 13_456 ?
Li5 Sn2 Li2 79.3(12) 13_456 13_456 ?
Li5 Sn2 Li2 175.2(14) 13_556 13_456 ?
Li2 Sn2 Li2 97.3(14) 13_556 13_456 ?
Li2 Sn2 Li5A 62.0(14) . 13_556 ?
Sn1 Sn2 Li5A 149.2(2) . 13_556 ?
Sn3 Sn2 Li5A 103.6(2) . 13_556 ?
Li5 Sn2 Li5A 74.9(13) 13_456 13_556 ?
Li5 Sn2 Li5A 74.9(13) 13_556 13_556 ?
Li2 Sn2 Li5A 102.9(12) 13_556 13_556 ?
Li2 Sn2 Li5A 102.9(12) 13_456 13_556 ?
Li2 Sn2 Eu1 124.0(8) . . ?
Sn1 Sn2 Eu1 64.34(3) . . ?
Sn3 Sn2 Eu1 64.69(3) . . ?
Li5 Sn2 Eu1 124.2(12) 13_456 . ?
Li5 Sn2 Eu1 58.5(13) 13_556 . ?
Li2 Sn2 Eu1 60.5(8) 13_556 . ?
Li2 Sn2 Eu1 122.7(12) 13_456 . ?
Li5A Sn2 Eu1 132.07(9) 13_556 . ?
Li2 Sn2 Eu1 124.0(8) . 1_455 ?
Sn1 Sn2 Eu1 64.34(3) . 1_455 ?
Sn3 Sn2 Eu1 64.69(3) . 1_455 ?
Li5 Sn2 Eu1 58.5(13) 13_456 1_455 ?
Li5 Sn2 Eu1 124.2(12) 13_556 1_455 ?
Li2 Sn2 Eu1 122.7(12) 13_556 1_455 ?
Li2 Sn2 Eu1 60.5(8) 13_456 1_455 ?
Li5A Sn2 Eu1 132.07(9) 13_556 1_455 ?
Eu1 Sn2 Eu1 86.98(3) . 1_455 ?
Li2 Sn2 Eu1 0.4(14) . 13_556 ?
Sn1 Sn2 Eu1 87.58(4) . 13_556 ?
Sn3 Sn2 Eu1 165.16(4) . 13_556 ?
Li5 Sn2 Eu1 111.5(12) 13_456 13_556 ?
Li5 Sn2 Eu1 111.5(12) 13_556 13_556 ?
Li2 Sn2 Eu1 63.8(8) 13_556 13_556 ?
Li2 Sn2 Eu1 63.8(8) 13_456 13_556 ?
Li5A Sn2 Eu1 61.6(2) 13_556 13_556 ?
Eu1 Sn2 Eu1 124.29(3) . 13_556 ?
Eu1 Sn2 Eu1 124.29(3) 1_455 13_556 ?
Sn3 Sn3 Li1 167.4(7) 10_557 13_556 ?
Sn3 Sn3 Sn2 108.44(3) 10_557 . ?
Li1 Sn3 Sn2 84.2(7) 13_556 . ?
Sn3 Sn3 Li5 121.2(12) 10_557 13_456 ?
Li1 Sn3 Li5 64.5(13) 13_556 13_456 ?
Sn2 Sn3 Li5 60.6(11) . 13_456 ?
Sn3 Sn3 Li5 121.2(12) 10_557 13_556 ?
Li1 Sn3 Li5 64.5(13) 13_556 13_556 ?
Sn2 Sn3 Li5 60.6(11) . 13_556 ?
Li5 Sn3 Li5 103(2) 13_456 13_556 ?
Sn3 Sn3 Li3 61.4(3) 10_557 5_545 ?
Li1 Sn3 Li3 112.3(6) 13_556 5_545 ?
Sn2 Sn3 Li3 122.2(10) . 5_545 ?
Li5 Sn3 Li3 176.0(16) 13_456 5_545 ?
Li5 Sn3 Li3 77.0(12) 13_556 5_545 ?
Sn3 Sn3 Li3 61.4(3) 10_557 5_445 ?
Li1 Sn3 Li3 112.3(6) 13_556 5_445 ?
Sn2 Sn3 Li3 122.2(10) . 5_445 ?
Li5 Sn3 Li3 77.0(12) 13_456 5_445 ?
Li5 Sn3 Li3 176.0(16) 13_556 5_445 ?
Li3 Sn3 Li3 102.7(12) 5_545 5_445 ?
Sn3 Sn3 Li1 89.7(8) 10_557 5_445 ?
Li1 Sn3 Li1 77.7(12) 13_556 5_445 ?
Sn2 Sn3 Li1 161.9(8) . 5_445 ?
Li5 Sn3 Li1 110.3(12) 13_456 5_445 ?
Li5 Sn3 Li1 110.3(12) 13_556 5_445 ?
Li3 Sn3 Li1 66.2(12) 5_545 5_445 ?
Li3 Sn3 Li1 66.2(12) 5_445 5_445 ?
Sn3 Sn3 Li4 115.29(2) 10_557 1_455 ?
Li1 Sn3 Li4 57.5(4) 13_556 1_455 ?
Sn2 Sn3 Li4 113.00(3) . 1_455 ?
Li5 Sn3 Li4 53.9(11) 13_456 1_455 ?
Li5 Sn3 Li4 121.9(12) 13_556 1_455 ?
Li3 Sn3 Li4 122.7(11) 5_545 1_455 ?
Li3 Sn3 Li4 54.8(5) 5_445 1_455 ?
Li1 Sn3 Li4 56.5(4) 5_445 1_455 ?
Sn3 Sn3 Li4 115.29(2) 10_557 . ?
Li1 Sn3 Li4 57.5(4) 13_556 . ?
Sn2 Sn3 Li4 113.00(3) . . ?
Li5 Sn3 Li4 121.9(12) 13_456 . ?
Li5 Sn3 Li4 53.9(11) 13_556 . ?
Li3 Sn3 Li4 54.8(5) 5_545 . ?
Li3 Sn3 Li4 122.7(11) 5_445 . ?
Li1 Sn3 Li4 56.5(4) 5_445 . ?
Li4 Sn3 Li4 91.16(3) 1_455 . ?
Sn3 Sn3 Eu1 65.05(2) 10_557 1_455 ?
Li1 Sn3 Eu1 122.7(4) 13_556 1_455 ?
Sn2 Sn3 Eu1 64.80(3) . 1_455 ?
Li5 Sn3 Eu1 58.4(12) 13_456 1_455 ?
Li5 Sn3 Eu1 123.7(11) 13_556 1_455 ?
Li3 Sn3 Eu1 125.0(5) 5_545 1_455 ?
Li3 Sn3 Eu1 59.8(11) 5_445 1_455 ?
Li1 Sn3 Eu1 126.0(4) 5_445 1_455 ?
Li4 Sn3 Eu1 90.866(16) 1_455 1_455 ?
Li4 Sn3 Eu1 177.50(4) . 1_455 ?
Sn3 Sn3 Eu1 65.05(2) 10_557 . ?
Li1 Sn3 Eu1 122.7(4) 13_556 . ?
Sn2 Sn3 Eu1 64.79(3) . . ?
Li5 Sn3 Eu1 123.7(11) 13_456 . ?
Li5 Sn3 Eu1 58.4(12) 13_556 . ?
Li3 Sn3 Eu1 59.8(11) 5_545 . ?
Li3 Sn3 Eu1 125.0(5) 5_445 . ?
Li1 Sn3 Eu1 126.0(4) 5_445 . ?
Li4 Sn3 Eu1 177.50(4) 1_455 . ?
Li4 Sn3 Eu1 90.867(17) . . ?
Eu1 Sn3 Eu1 87.07(4) 1_455 . ?
Li3 Sn4 Li5 104.5(13) . . ?
Li3 Sn4 Li5 104.5(13) . 10_557 ?
Li5 Sn4 Li5 151(3) . 10_557 ?
Li3 Sn4 Li1 70.5(7) . 1_455 ?
Li5 Sn4 Li1 67.1(10) . 1_455 ?
Li5 Sn4 Li1 123.8(8) 10_557 1_455 ?
Li3 Sn4 Li1 70.5(7) . . ?
Li5 Sn4 Li1 67.1(10) . . ?
Li5 Sn4 Li1 123.8(8) 10_557 . ?
Li1 Sn4 Li1 107.5(12) 1_455 . ?
Li3 Sn4 Li1 70.5(7) . 10_557 ?
Li5 Sn4 Li1 123.8(8) . 10_557 ?
Li5 Sn4 Li1 67.1(10) 10_557 10_557 ?
Li1 Sn4 Li1 141.0(14) 1_455 10_557 ?
Li1 Sn4 Li1 58.5(14) . 10_557 ?
Li3 Sn4 Li1 70.5(7) . 10_457 ?
Li5 Sn4 Li1 123.8(8) . 10_457 ?
Li5 Sn4 Li1 67.1(10) 10_557 10_457 ?
Li1 Sn4 Li1 58.5(14) 1_455 10_457 ?
Li1 Sn4 Li1 141.0(14) . 10_457 ?
Li1 Sn4 Li1 107.5(12) 10_557 10_457 ?
Li3 Sn4 Li5A 132.31(19) . 1_455 ?
Li5 Sn4 Li5A 80.3(9) . 1_455 ?
Li5 Sn4 Li5A 80.3(9) 10_557 1_455 ?
Li1 Sn4 Li5A 68.2(6) 1_455 1_455 ?
Li1 Sn4 Li5A 145.2(8) . 1_455 ?
Li1 Sn4 Li5A 145.2(8) 10_557 1_455 ?
Li1 Sn4 Li5A 68.2(6) 10_457 1_455 ?
Li3 Sn4 Sn5 132.31(19) . 1_455 ?
Li5 Sn4 Sn5 80.3(9) . 1_455 ?
Li5 Sn4 Sn5 80.3(9) 10_557 1_455 ?
Li1 Sn4 Sn5 68.2(6) 1_455 1_455 ?
Li1 Sn4 Sn5 145.2(8) . 1_455 ?
Li1 Sn4 Sn5 145.2(8) 10_557 1_455 ?
Li1 Sn4 Sn5 68.2(6) 10_457 1_455 ?
Li5A Sn4 Sn5 0.0(4) 1_455 1_455 ?
Li3 Sn4 Sn5 132.31(19) . . ?
Li5 Sn4 Sn5 80.3(9) . . ?
Li5 Sn4 Sn5 80.3(9) 10_557 . ?
Li1 Sn4 Sn5 145.2(8) 1_455 . ?
Li1 Sn4 Sn5 68.2(6) . . ?
Li1 Sn4 Sn5 68.2(6) 10_557 . ?
Li1 Sn4 Sn5 145.2(8) 10_457 . ?
Li5A Sn4 Sn5 95.4(4) 1_455 . ?
Sn5 Sn4 Sn5 95.4(4) 1_455 . ?
Li3 Sn4 Eu1 106.37(2) . 13_556 ?
Li5 Sn4 Eu1 1.9(13) . 13_556 ?
Li5 Sn4 Eu1 149.2(13) 10_557 13_556 ?
Li1 Sn4 Eu1 68.0(8) 1_455 13_556 ?
Li1 Sn4 Eu1 68.0(8) . 13_556 ?
Li1 Sn4 Eu1 124.2(7) 10_557 13_556 ?
Li1 Sn4 Eu1 124.2(7) 10_457 13_556 ?
Li5A Sn4 Eu1 79.06(4) 1_455 13_556 ?
Sn5 Sn4 Eu1 79.06(4) 1_455 13_556 ?
Sn5 Sn4 Eu1 79.06(4) . 13_556 ?
Sn4 Sn5 Sn4 95.4(4) 1_655 . ?
Sn4 Sn5 Li2 123.4(4) 1_655 13_556 ?
Sn4 Sn5 Li2 123.4(4) . 13_556 ?
Sn4 Sn5 Li2 123.4(4) 1_655 6 ?
Sn4 Sn5 Li2 123.4(4) . 6 ?
Li2 Sn5 Li2 70.2(18) 13_556 6 ?
Sn4 Sn5 Eu1 132.31(19) 1_655 . ?
Sn4 Sn5 Eu1 132.31(19) . . ?
Li2 Sn5 Eu1 35.1(9) 13_556 . ?
Li2 Sn5 Eu1 35.1(9) 6 . ?
Sn4 Sn5 Eu1 103.32(15) 1_655 13_556 ?
Sn4 Sn5 Eu1 70.58(5) . 13_556 ?
Li2 Sn5 Eu1 62.1(8) 13_556 13_556 ?
Li2 Sn5 Eu1 126.3(8) 6 13_556 ?
Eu1 Sn5 Eu1 94.35(13) . 13_556 ?
Sn4 Sn5 Eu1 70.58(5) 1_655 13_656 ?
Sn4 Sn5 Eu1 103.32(15) . 13_656 ?
Li2 Sn5 Eu1 62.1(8) 13_556 13_656 ?
Li2 Sn5 Eu1 126.3(8) 6 13_656 ?
Eu1 Sn5 Eu1 94.35(13) . 13_656 ?
Eu1 Sn5 Eu1 44.745(13) 13_556 13_656 ?
Sn4 Sn5 Eu1 70.58(5) 1_655 13_657 ?
Sn4 Sn5 Eu1 103.32(15) . 13_657 ?
Li2 Sn5 Eu1 126.3(8) 13_556 13_657 ?
Li2 Sn5 Eu1 62.1(8) 6 13_657 ?
Eu1 Sn5 Eu1 94.35(13) . 13_657 ?
Eu1 Sn5 Eu1 171.3(3) 13_556 13_657 ?
Eu1 Sn5 Eu1 134.33(5) 13_656 13_657 ?
Sn4 Sn5 Eu1 103.32(15) 1_655 13_557 ?
Sn4 Sn5 Eu1 70.58(5) . 13_557 ?
Li2 Sn5 Eu1 126.3(8) 13_556 13_557 ?
Li2 Sn5 Eu1 62.1(8) 6 13_557 ?
Eu1 Sn5 Eu1 94.35(13) . 13_557 ?
Eu1 Sn5 Eu1 134.33(5) 13_556 13_557 ?
Eu1 Sn5 Eu1 171.3(3) 13_656 13_557 ?
Eu1 Sn5 Eu1 44.745(12) 13_657 13_557 ?
Li1 Li1 Sn3 167.4(7) 10_557 13_556 ?
Li1 Li1 Sn4 60.8(7) 10_557 . ?
Sn3 Li1 Sn4 113.8(9) 13_556 . ?
Li1 Li1 Sn4 60.8(7) 10_557 1_655 ?
Sn3 Li1 Sn4 113.8(9) 13_556 1_655 ?
Sn4 Li1 Sn4 107.5(12) . 1_655 ?
Li1 Li1 Li4 118.3(7) 10_557 5_455 ?
Sn3 Li1 Li4 67.9(8) 13_556 5_455 ?
Sn4 Li1 Li4 74.44(5) . 5_455 ?
Sn4 Li1 Li4 176.0(14) 1_655 5_455 ?
Li1 Li1 Li4 118.3(7) 10_557 5 ?
Sn3 Li1 Li4 67.9(8) 13_556 5 ?
Sn4 Li1 Li4 176.0(14) . 5 ?
Sn4 Li1 Li4 74.44(5) 1_655 5 ?
Li4 Li1 Li4 103.4(12) 5_455 5 ?
Li1 Li1 Sn3 90.3(8) 10_557 5 ?
Sn3 Li1 Sn3 102.3(12) 13_556 5 ?
Sn4 Li1 Sn3 109.6(9) . 5 ?
Sn4 Li1 Sn3 109.6(9) 1_655 5 ?
Li4 Li1 Sn3 66.4(7) 5_455 5 ?
Li4 Li1 Sn3 66.4(7) 5 5 ?
Li1 Li1 Li5 113.8(14) 10_557 1_655 ?
Sn3 Li1 Li5 59.4(13) 13_556 1_655 ?
Sn4 Li1 Li5 128.5(16) . 1_655 ?
Sn4 Li1 Li5 54.5(12) 1_655 1_655 ?
Li4 Li1 Li5 127.2(18) 5_455 1_655 ?
Li4 Li1 Li5 55.5(11) 5 1_655 ?
Sn3 Li1 Li5 121.8(13) 5 1_655 ?
Li1 Li1 Li5 113.8(14) 10_557 . ?
Sn3 Li1 Li5 59.4(13) 13_556 . ?
Sn4 Li1 Li5 54.5(12) . . ?
Sn4 Li1 Li5 128.5(16) 1_655 . ?
Li4 Li1 Li5 55.5(11) 5_455 . ?
Li4 Li1 Li5 127.2(18) 5 . ?
Sn3 Li1 Li5 121.8(13) 5 . ?
Li5 Li1 Li5 97(2) 1_655 . ?
Li1 Li1 Li3 64.3(7) 10_557 1_655 ?
Sn3 Li1 Li3 122.9(8) 13_556 1_655 ?
Sn4 Li1 Li3 123.2(13) . 1_655 ?
Sn4 Li1 Li3 52.8(10) 1_655 1_655 ?
Li4 Li1 Li3 123.2(15) 5_455 1_655 ?
Li4 Li1 Li3 55.0(4) 5 1_655 ?
Sn3 Li1 Li3 56.8(11) 5 1_655 ?
Li5 Li1 Li3 86.1(11) 1_655 1_655 ?
Li5 Li1 Li3 177.3(15) . 1_655 ?
Li1 Li1 Li3 64.3(7) 10_557 . ?
Sn3 Li1 Li3 122.9(8) 13_556 . ?
Sn4 Li1 Li3 52.8(10) . . ?
Sn4 Li1 Li3 123.2(13) 1_655 . ?
Li4 Li1 Li3 55.0(4) 5_455 . ?
Li4 Li1 Li3 123.2(15) 5 . ?
Sn3 Li1 Li3 56.8(11) 5 . ?
Li5 Li1 Li3 177.3(15) 1_655 . ?
Li5 Li1 Li3 86.1(11) . . ?
Li3 Li1 Li3 91.2(16) 1_655 . ?
Sn2 Li2 Sn1 114.6(11) . 13_456 ?
Sn2 Li2 Sn1 114.6(11) . 13_556 ?
Sn1 Li2 Sn1 103.4(19) 13_456 13_556 ?
Sn2 Li2 Li2 64.0(14) . 13_556 ?
Sn1 Li2 Li2 177(3) 13_456 13_556 ?
Sn1 Li2 Li2 79.4(8) 13_556 13_556 ?
Sn2 Li2 Li2 64.0(14) . 13_456 ?
Sn1 Li2 Li2 79.4(8) 13_456 13_456 ?
Sn1 Li2 Li2 177(3) 13_556 13_456 ?
Li2 Li2 Li2 98(3) 13_556 13_456 ?
Sn2 Li2 Sn2 116.4(14) . 13_556 ?
Sn1 Li2 Sn2 128.8(13) 13_456 13_556 ?
Sn1 Li2 Sn2 56.6(3) 13_556 13_556 ?
Li2 Li2 Sn2 52.5(10) 13_556 13_556 ?
Li2 Li2 Sn2 121(3) 13_456 13_556 ?
Sn2 Li2 Sn2 116.4(14) . 13_456 ?
Sn1 Li2 Sn2 56.6(3) 13_456 13_456 ?
Sn1 Li2 Sn2 128.8(13) 13_556 13_456 ?
Li2 Li2 Sn2 121(3) 13_556 13_456 ?
Li2 Li2 Sn2 52.5(10) 13_456 13_456 ?
Sn2 Li2 Sn2 97.3(14) 13_556 13_456 ?
Sn2 Li2 Li5A 67.9(10) . 13_556 ?
Sn1 Li2 Li5A 74.4(14) 13_456 13_556 ?
Sn1 Li2 Li5A 74.4(14) 13_556 13_556 ?
Li2 Li2 Li5A 106.8(19) 13_556 13_556 ?
Li2 Li2 Li5A 106.8(19) 13_456 13_556 ?
Sn2 Li2 Li5A 128.3(12) 13_556 13_556 ?
Sn2 Li2 Li5A 128.3(12) 13_456 13_556 ?
Sn2 Li2 Sn5 67.9(10) . 13_556 ?
Sn1 Li2 Sn5 74.4(14) 13_456 13_556 ?
Sn1 Li2 Sn5 74.4(14) 13_556 13_556 ?
Li2 Li2 Sn5 106.8(19) 13_556 13_556 ?
Li2 Li2 Sn5 106.8(19) 13_456 13_556 ?
Sn2 Li2 Sn5 128.3(12) 13_556 13_556 ?
Sn2 Li2 Sn5 128.3(12) 13_456 13_556 ?
Li5A Li2 Sn5 0.0(3) 13_556 13_556 ?
Sn2 Li2 Eu1 179(3) . 13_556 ?
Sn1 Li2 Eu1 64.9(8) 13_456 13_556 ?
Sn1 Li2 Eu1 64.9(8) 13_556 13_556 ?
Li2 Li2 Eu1 116.5(16) 13_556 13_556 ?
Li2 Li2 Eu1 116.5(16) 13_456 13_556 ?
Sn2 Li2 Eu1 64.0(7) 13_556 13_556 ?
Sn2 Li2 Eu1 64.0(7) 13_456 13_556 ?
Li5A Li2 Eu1 111.2(19) 13_556 13_556 ?
Sn5 Li2 Eu1 111.2(19) 13_556 13_556 ?
Sn2 Li2 Eu1 31.2(5) . . ?
Sn1 Li2 Eu1 145.7(9) 13_456 . ?
Sn1 Li2 Eu1 98.7(5) 13_556 . ?
Li2 Li2 Eu1 32.8(11) 13_556 . ?
Li2 Li2 Eu1 78.9(17) 13_456 . ?
Sn2 Li2 Eu1 85.3(9) 13_556 . ?
Sn2 Li2 Eu1 124.3(16) 13_456 . ?
Li5A Li2 Eu1 86.9(7) 13_556 . ?
Sn5 Li2 Eu1 86.9(7) 13_556 . ?
Eu1 Li2 Eu1 149.3(9) 13_556 . ?
Sn2 Li2 Eu1 31.2(5) . 1_455 ?
Sn1 Li2 Eu1 98.7(5) 13_456 1_455 ?
Sn1 Li2 Eu1 145.7(9) 13_556 1_455 ?
Li2 Li2 Eu1 78.9(17) 13_556 1_455 ?
Li2 Li2 Eu1 32.8(11) 13_456 1_455 ?
Sn2 Li2 Eu1 124.3(16) 13_556 1_455 ?
Sn2 Li2 Eu1 85.3(9) 13_456 1_455 ?
Li5A Li2 Eu1 86.9(7) 13_556 1_455 ?
Sn5 Li2 Eu1 86.9(7) 13_556 1_455 ?
Eu1 Li2 Eu1 149.3(9) 13_556 1_455 ?
Eu1 Li2 Eu1 50.9(4) . 1_455 ?
Sn4 Li3 Li4 77.8(12) . 5_455 ?
Sn4 Li3 Li4 77.8(12) . 6 ?
Li4 Li3 Li4 156(2) 5_455 6 ?
Sn4 Li3 Sn3 113.7(11) . 5_455 ?
Li4 Li3 Sn3 67.51(18) 5_455 5_455 ?
Li4 Li3 Sn3 123.5(4) 6 5_455 ?
Sn4 Li3 Sn3 113.7(11) . 5 ?
Li4 Li3 Sn3 67.51(18) 5_455 5 ?
Li4 Li3 Sn3 123.5(4) 6 5 ?
Sn3 Li3 Sn3 102.7(12) 5_455 5 ?
Sn4 Li3 Sn3 113.7(11) . 14_557 ?
Li4 Li3 Sn3 123.5(4) 5_455 14_557 ?
Li4 Li3 Sn3 67.51(18) 6 14_557 ?
Sn3 Li3 Sn3 133(2) 5_455 14_557 ?
Sn3 Li3 Sn3 57.1(5) 5 14_557 ?
Sn4 Li3 Sn3 113.7(11) . 14_457 ?
Li4 Li3 Sn3 123.5(4) 5_455 14_457 ?
Li4 Li3 Sn3 67.51(18) 6 14_457 ?
Sn3 Li3 Sn3 57.1(5) 5_455 14_457 ?
Sn3 Li3 Sn3 133(2) 5 14_457 ?
Sn3 Li3 Sn3 102.7(12) 14_557 14_457 ?
Sn4 Li3 Eu1 179.999(1) . 5_455 ?
Li4 Li3 Eu1 102.2(12) 5_455 5_455 ?
Li4 Li3 Eu1 102.2(12) 6 5_455 ?
Sn3 Li3 Eu1 66.3(11) 5_455 5_455 ?
Sn3 Li3 Eu1 66.3(11) 5 5_455 ?
Sn3 Li3 Eu1 66.3(11) 14_557 5_455 ?
Sn3 Li3 Eu1 66.3(11) 14_457 5_455 ?
Sn4 Li3 Li1 56.7(11) . 1_455 ?
Li4 Li3 Li1 57.4(8) 5_455 1_455 ?
Li4 Li3 Li1 107.9(14) 6 1_455 ?
Sn3 Li3 Li1 57.0(6) 5_455 1_455 ?
Sn3 Li3 Li1 124.9(7) 5 1_455 ?
Sn3 Li3 Li1 170(2) 14_557 1_455 ?
Sn3 Li3 Li1 82.5(5) 14_457 1_455 ?
Eu1 Li3 Li1 123.3(11) 5_455 1_455 ?
Sn4 Li3 Li1 56.7(11) . 10_457 ?
Li4 Li3 Li1 107.9(14) 5_455 10_457 ?
Li4 Li3 Li1 57.4(8) 6 10_457 ?
Sn3 Li3 Li1 82.5(5) 5_455 10_457 ?
Sn3 Li3 Li1 170(2) 5 10_457 ?
Sn3 Li3 Li1 124.9(7) 14_557 10_457 ?
Sn3 Li3 Li1 57.0(6) 14_457 10_457 ?
Eu1 Li3 Li1 123.3(11) 5_455 10_457 ?
Li1 Li3 Li1 51.3(15) 1_455 10_457 ?
Sn4 Li3 Li1 56.7(11) . 10_557 ?
Li4 Li3 Li1 107.9(14) 5_455 10_557 ?
Li4 Li3 Li1 57.4(8) 6 10_557 ?
Sn3 Li3 Li1 170(2) 5_455 10_557 ?
Sn3 Li3 Li1 82.5(5) 5 10_557 ?
Sn3 Li3 Li1 57.0(6) 14_557 10_557 ?
Sn3 Li3 Li1 124.9(7) 14_457 10_557 ?
Eu1 Li3 Li1 123.3(11) 5_455 10_557 ?
Li1 Li3 Li1 113(2) 1_455 10_557 ?
Li1 Li3 Li1 91.2(16) 10_457 10_557 ?
Sn4 Li3 Li1 56.7(11) . . ?
Li4 Li3 Li1 57.4(8) 5_455 . ?
Li4 Li3 Li1 107.9(14) 6 . ?
Sn3 Li3 Li1 124.9(7) 5_455 . ?
Sn3 Li3 Li1 57.0(6) 5 . ?
Sn3 Li3 Li1 82.5(5) 14_557 . ?
Sn3 Li3 Li1 170(2) 14_457 . ?
Eu1 Li3 Li1 123.3(11) 5_455 . ?
Li1 Li3 Li1 91.2(16) 1_455 . ?
Li1 Li3 Li1 113(2) 10_457 . ?
Li1 Li3 Li1 51.3(15) 10_557 . ?
Li5 Li4 Li5 179.999(1) 13_556 5_545 ?
Li5 Li4 Li3 99.2(19) 13_556 13_556 ?
Li5 Li4 Li3 80.8(19) 5_545 13_556 ?
Li5 Li4 Li3 80.8(19) 13_556 5_545 ?
Li5 Li4 Li3 99.2(19) 5_545 5_545 ?
Li3 Li4 Li3 180.0 13_556 5_545 ?
Li5 Li4 Li1 65.0(10) 13_556 13_556 ?
Li5 Li4 Li1 115.0(10) 5_545 13_556 ?
Li3 Li4 Li1 67.7(10) 13_556 13_556 ?
Li3 Li4 Li1 112.3(10) 5_545 13_556 ?
Li5 Li4 Li1 65.0(10) 13_556 13_656 ?
Li5 Li4 Li1 115.0(10) 5_545 13_656 ?
Li3 Li4 Li1 67.7(10) 13_556 13_656 ?
Li3 Li4 Li1 112.3(10) 5_545 13_656 ?
Li1 Li4 Li1 103.4(12) 13_556 13_656 ?
Li5 Li4 Li1 115.0(10) 13_556 5_545 ?
Li5 Li4 Li1 65.0(10) 5_545 5_545 ?
Li3 Li4 Li1 112.3(10) 13_556 5_545 ?
Li3 Li4 Li1 67.7(10) 5_545 5_545 ?
Li1 Li4 Li1 179.999(2) 13_556 5_545 ?
Li1 Li4 Li1 76.6(12) 13_656 5_545 ?
Li5 Li4 Li1 115.0(10) 13_556 5_445 ?
Li5 Li4 Li1 65.0(10) 5_545 5_445 ?
Li3 Li4 Li1 112.3(10) 13_556 5_445 ?
Li3 Li4 Li1 67.7(10) 5_545 5_445 ?
Li1 Li4 Li1 76.6(12) 13_556 5_445 ?
Li1 Li4 Li1 179.999(2) 13_656 5_445 ?
Li1 Li4 Li1 103.4(12) 5_545 5_445 ?
Li5 Li4 Sn3 57.9(8) 13_556 . ?
Li5 Li4 Sn3 122.1(8) 5_545 . ?
Li3 Li4 Sn3 122.3(6) 13_556 . ?
Li3 Li4 Sn3 57.7(6) 5_545 . ?
Li1 Li4 Sn3 54.7(7) 13_556 . ?
Li1 Li4 Sn3 122.9(7) 13_656 . ?
Li1 Li4 Sn3 125.3(7) 5_545 . ?
Li1 Li4 Sn3 57.1(7) 5_445 . ?
Li5 Li4 Sn3 122.1(8) 13_556 9_556 ?
Li5 Li4 Sn3 57.9(8) 5_545 9_556 ?
Li3 Li4 Sn3 57.7(7) 13_556 9_556 ?
Li3 Li4 Sn3 122.3(6) 5_545 9_556 ?
Li1 Li4 Sn3 57.1(7) 13_556 9_556 ?
Li1 Li4 Sn3 125.3(7) 13_656 9_556 ?
Li1 Li4 Sn3 122.9(7) 5_545 9_556 ?
Li1 Li4 Sn3 54.7(7) 5_445 9_556 ?
Sn3 Li4 Sn3 88.84(3) . 9_556 ?
Li5 Li4 Sn3 122.1(8) 13_556 9_656 ?
Li5 Li4 Sn3 57.9(8) 5_545 9_656 ?
Li3 Li4 Sn3 57.7(6) 13_556 9_656 ?
Li3 Li4 Sn3 122.3(6) 5_545 9_656 ?
Li1 Li4 Sn3 125.3(7) 13_556 9_656 ?
Li1 Li4 Sn3 57.1(7) 13_656 9_656 ?
Li1 Li4 Sn3 54.7(7) 5_545 9_656 ?
Li1 Li4 Sn3 122.9(7) 5_445 9_656 ?
Sn3 Li4 Sn3 180.0 . 9_656 ?
Sn3 Li4 Sn3 91.16(3) 9_556 9_656 ?
Li5 Li4 Sn3 57.9(8) 13_556 1_655 ?
Li5 Li4 Sn3 122.1(8) 5_545 1_655 ?
Li3 Li4 Sn3 122.3(7) 13_556 1_655 ?
Li3 Li4 Sn3 57.7(6) 5_545 1_655 ?
Li1 Li4 Sn3 122.9(7) 13_556 1_655 ?
Li1 Li4 Sn3 54.7(7) 13_656 1_655 ?
Li1 Li4 Sn3 57.1(7) 5_545 1_655 ?
Li1 Li4 Sn3 125.3(7) 5_445 1_655 ?
Sn3 Li4 Sn3 91.16(3) . 1_655 ?
Sn3 Li4 Sn3 180.0 9_556 1_655 ?
Sn3 Li4 Sn3 88.84(3) 9_656 1_655 ?
Sn4 Li5 Li4 78.5(17) . 5_455 ?
Sn4 Li5 Sn2 110.5(16) . 13_456 ?
Li4 Li5 Sn2 124.5(12) 5_455 13_456 ?
Sn4 Li5 Sn2 110.5(16) . 13_556 ?
Li4 Li5 Sn2 124.5(12) 5_455 13_556 ?
Sn2 Li5 Sn2 103.9(19) 13_456 13_556 ?
Sn4 Li5 Sn3 114.6(15) . 13_456 ?
Li4 Li5 Sn3 68.2(12) 5_455 13_456 ?
Sn2 Li5 Sn3 58.2(6) 13_456 13_456 ?
Sn2 Li5 Sn3 135(2) 13_556 13_456 ?
Sn4 Li5 Sn3 114.6(15) . 13_556 ?
Li4 Li5 Sn3 68.2(12) 5_455 13_556 ?
Sn2 Li5 Sn3 135(2) 13_456 13_556 ?
Sn2 Li5 Sn3 58.2(6) 13_556 13_556 ?
Sn3 Li5 Sn3 103(2) 13_456 13_556 ?
Sn4 Li5 Li1 58.5(13) . . ?
Li4 Li5 Li1 59.5(12) 5_455 . ?
Sn2 Li5 Li1 168(3) 13_456 . ?
Sn2 Li5 Li1 78.8(6) 13_556 . ?
Sn3 Li5 Li1 128(2) 13_456 . ?
Sn3 Li5 Li1 56.1(9) 13_556 . ?
Sn4 Li5 Li1 58.5(13) . 1_455 ?
Li4 Li5 Li1 59.5(12) 5_455 1_455 ?
Sn2 Li5 Li1 78.8(6) 13_456 1_455 ?
Sn2 Li5 Li1 168(3) 13_556 1_455 ?
Sn3 Li5 Li1 56.1(9) 13_456 1_455 ?
Sn3 Li5 Li1 128(2) 13_556 1_455 ?
Li1 Li5 Li1 97(2) . 1_455 ?
Sn4 Li5 Eu1 176(2) . 13_556 ?
Li4 Li5 Eu1 105(2) 5_455 13_556 ?
Sn2 Li5 Eu1 67.6(13) 13_456 13_556 ?
Sn2 Li5 Eu1 67.6(13) 13_556 13_556 ?
Sn3 Li5 Eu1 67.3(13) 13_456 13_556 ?
Sn3 Li5 Eu1 67.3(13) 13_556 13_556 ?
Li1 Li5 Eu1 123.2(15) . 13_556 ?
Li1 Li5 Eu1 123.2(15) 1_455 13_556 ?
Sn4 Li5 Eu1 123.8(6) . 13_456 ?
Li4 Li5 Eu1 98.3(10) 5_455 13_456 ?
Sn2 Li5 Eu1 30.0(6) 13_456 13_456 ?
Sn2 Li5 Eu1 116.2(16) 13_556 13_456 ?
Sn3 Li5 Eu1 30.1(6) 13_456 13_456 ?
Sn3 Li5 Eu1 115.8(17) 13_556 13_456 ?
Li1 Li5 Eu1 157.6(18) . 13_456 ?
Li1 Li5 Eu1 71.7(7) 1_455 13_456 ?
Eu1 Li5 Eu1 56.2(6) 13_556 13_456 ?
Sn4 Li5 Eu1 123.8(6) . 13_656 ?
Li4 Li5 Eu1 98.3(10) 5_455 13_656 ?
Sn2 Li5 Eu1 116.2(16) 13_456 13_656 ?
Sn2 Li5 Eu1 30.0(6) 13_556 13_656 ?
Sn3 Li5 Eu1 115.8(17) 13_456 13_656 ?
Sn3 Li5 Eu1 30.1(6) 13_556 13_656 ?
Li1 Li5 Eu1 71.6(7) . 13_656 ?
Li1 Li5 Eu1 157.6(18) 1_455 13_656 ?
Eu1 Li5 Eu1 56.2(6) 13_556 13_656 ?
Eu1 Li5 Eu1 112.3(12) 13_456 13_656 ?

loop_
_geom_bond_atom_site_label_1
_geom_bond_atom_site_label_2
_geom_bond_distance
_geom_bond_site_symmetry_2
_geom_bond_publ_flag
Eu1 Li5 3.17(7) 13_556 ?
Eu1 Li5 3.17(7) 6 ?
Eu1 Li3 3.24(6) 5_545 ?
Eu1 Li2 3.32(4) 13_556 ?
Eu1 Li2 3.32(4) 6 ?
Eu1 Sn1 3.4095(15) 1_655 ?
Eu1 Sn1 3.4096(15) . ?
Eu1 Sn3 3.4283(11) 1_655 ?
Eu1 Sn3 3.4283(11) 10_557 ?
Eu1 Sn3 3.4283(11) 10_657 ?
Eu1 Sn3 3.4283(11) . ?
Eu1 Sn2 3.4312(10) 1_655 ?
Eu1 Sn2 3.4313(10) . ?
Eu1 Sn2 3.4313(10) 10_657 ?
Eu1 Sn2 3.4313(10) 10_557 ?
Eu1 Eu1 4.7230(10) 1_655 ?
Eu1 Eu1 4.7230(10) 1_455 ?
Eu1 Li4 4.7989(10) . ?
Eu1 Li4 4.7989(10) 2_655 ?
Sn1 Sn2 2.9205(16) . ?
Sn1 Sn2 2.9205(16) 10_557 ?
Sn1 Li2 3.01(4) 13_456 ?
Sn1 Li2 3.01(4) 13_556 ?
Sn1 Li2 3.01(4) 6 ?
Sn1 Li2 3.01(4) 6_455 ?
Sn1 Eu1 3.4096(15) 1_455 ?
Sn1 Eu1 6.6497(12) 13_556 ?
Sn1 Eu1 6.6497(12) 13_557 ?
Sn2 Li2 2.78(4) . ?
Sn2 Sn3 2.9270(18) . ?
Sn2 Li5 3.00(4) 13_456 ?
Sn2 Li5 3.00(4) 13_556 ?
Sn2 Li2 3.15(3) 13_556 ?
Sn2 Li2 3.15(3) 13_456 ?
Sn2 Li5A 3.3581(17) 13_556 ?
Sn2 Eu1 3.4313(10) 1_455 ?
Sn2 Eu1 6.0984(15) 13_556 ?
Sn3 Sn3 2.892(2) 10_557 ?
Sn3 Li1 2.91(4) 13_556 ?
Sn3 Li5 3.02(4) 13_456 ?
Sn3 Li5 3.02(4) 13_556 ?
Sn3 Li3 3.02(3) 5_545 ?
Sn3 Li3 3.02(3) 5_445 ?
Sn3 Li1 3.03(4) 5_445 ?
Sn3 Li4 3.3064(9) 1_455 ?
Sn3 Li4 3.3065(9) . ?
Sn3 Eu1 3.4283(11) 1_455 ?
Sn4 Li3 2.79(6) . ?
Sn4 Li5 2.80(7) . ?
Sn4 Li5 2.80(7) 10_557 ?
Sn4 Li1 2.93(2) 1_455 ?
Sn4 Li1 2.93(2) . ?
Sn4 Li1 2.93(2) 10_557 ?
Sn4 Li1 2.93(2) 10_457 ?
Sn4 Li5A 3.194(9) 1_455 ?
Sn4 Sn5 3.194(9) 1_455 ?
Sn4 Sn5 3.194(9) . ?
Sn4 Eu1 5.9595(8) 13_556 ?
Sn5 Sn4 3.194(9) 1_655 ?
Sn5 Li2 3.20(6) 13_556 ?
Sn5 Li2 3.20(6) 6 ?
Sn5 Eu1 6.2042(12) 13_556 ?
Sn5 Eu1 6.2042(12) 13_656 ?
Sn5 Eu1 6.2042(12) 13_657 ?
Sn5 Eu1 6.2042(12) 13_557 ?
Li1 Li1 2.86(8) 10_557 ?
Li1 Sn3 2.91(4) 13_556 ?
Li1 Sn4 2.93(2) 1_655 ?
Li1 Li4 3.01(2) 5_455 ?
Li1 Li4 3.01(2) 5 ?
Li1 Sn3 3.03(4) 5 ?
Li1 Li5 3.16(5) 1_655 ?
Li1 Li5 3.17(5) . ?
Li1 Li3 3.30(4) 1_655 ?
Li1 Li3 3.30(4) . ?
Li2 Sn1 3.01(4) 13_456 ?
Li2 Sn1 3.01(4) 13_556 ?
Li2 Li2 3.13(8) 13_556 ?
Li2 Li2 3.13(8) 13_456 ?
Li2 Sn2 3.15(3) 13_556 ?
Li2 Sn2 3.15(3) 13_456 ?
Li2 Li5A 3.20(6) 13_556 ?
Li2 Sn5 3.20(6) 13_556 ?
Li2 Eu1 3.32(4) 13_556 ?
Li2 Eu1 5.49(4) 1_455 ?
Li3 Li4 2.925(13) 5_455 ?
Li3 Li4 2.925(13) 6 ?
Li3 Sn3 3.02(3) 5_455 ?
Li3 Sn3 3.02(3) 5 ?
Li3 Sn3 3.02(3) 14_557 ?
Li3 Sn3 3.02(3) 14_457 ?
Li3 Eu1 3.24(6) 5_455 ?
Li3 Li1 3.30(4) 1_455 ?
Li3 Li1 3.30(4) 10_457 ?
Li3 Li1 3.30(4) 10_557 ?
Li4 Li5 2.88(6) 13_556 ?
Li4 Li5 2.88(6) 5_545 ?
Li4 Li3 2.925(13) 13_556 ?
Li4 Li3 2.925(13) 5_545 ?
Li4 Li1 3.01(2) 13_556 ?
Li4 Li1 3.01(2) 13_656 ?
Li4 Li1 3.01(2) 5_545 ?
Li4 Li1 3.01(2) 5_445 ?
Li4 Sn3 3.3065(9) 9_556 ?
Li4 Sn3 3.3065(9) 9_656 ?
Li4 Sn3 3.3065(9) 1_655 ?
Li5 Li4 2.88(6) 5_455 ?
Li5 Sn2 3.00(4) 13_456 ?
Li5 Sn2 3.00(4) 13_556 ?
Li5 Sn3 3.02(4) 13_456 ?
Li5 Sn3 3.02(4) 13_556 ?
Li5 Li1 3.17(5) 1_455 ?
Li5 Eu1 3.17(7) 13_556 ?
Li5 Eu1 5.69(4) 13_456 ?
Li5 Eu1 5.69(4) 13_656 ?
